data_2300754
loop_
_publ_author_name
'Biehler, Erik'
'Pagola, Silvina'
'Stam, Daniel'
'Merkelbach, Johannes'
'Jandl, Christian'
'Abdel-Fattah, Tarek M'

_publ_section_title
;
 A comparison of microcrystal electron diffraction and X-ray powder
 diffraction for the structural analysis of metal-organic frameworks.
;
_journal_coeditor_code TE5145SUP1
_journal_issue 'Pt 2'
_journal_name_full 'Journal of applied crystallography'
_journal_page_first 398
_journal_page_last 411
_journal_paper_doi 10.1107/S1600576724012068
_journal_volume 58
_journal_year 2025
_chemical_formula_moiety 'C8 H8 Ni O6, H2 O'
_chemical_formula_sum 'C8 H10 Ni O7'
_chemical_formula_weight 276.9
_chemical_name_common 'nickel terephthalate trihydrate'
_space_group_IT_number 60
_space_group_name_Hall '-P 2n 2ab'
_space_group_name_H-M_alt 'P b c n'
_symmetry_cell_setting orthorhombic
_symmetry_Int_Tables_number 60
_symmetry_space_group_name_Hall '-P 2n 2ab'
_symmetry_space_group_name_H-M 'P b c n'
_audit_creation_method 'Jana2020 1.3.51'
_cell_angle_alpha 90
_cell_angle_beta 90
_cell_angle_gamma 90
_cell_formula_units_Z 12
_cell_length_a 20.31(5)
_cell_length_b 22.85(5)
_cell_length_c 6.226(14)
_cell_measurement_reflns_used 1737
_cell_measurement_temperature 293
_cell_measurement_theta_max 1.0291
_cell_measurement_theta_min 0.04084
_cell_volume 2889(12)
_diffrn_ambient_temperature 293
_diffrn_detector 'Dectris QUADRO'
_diffrn_detector_area_resol_mean 13.33
_diffrn_measured_fraction_theta_full 0.84
_diffrn_measured_fraction_theta_max 0.81
_diffrn_measurement_device 'ELDICO ED-1'
_diffrn_measurement_device_type 'electron diffractometer'
_diffrn_measurement_method 'continuous rotation 3D ED'
_diffrn_radiation_probe electron
_diffrn_radiation_source LaB~6~
_diffrn_radiation_type electron
_diffrn_radiation_wavelength 0.02851
_diffrn_reflns_av_unetI/netI 0.1665
_diffrn_reflns_limit_h_max 19
_diffrn_reflns_limit_h_min -22
_diffrn_reflns_limit_k_max 25
_diffrn_reflns_limit_k_min -25
_diffrn_reflns_limit_l_max 5
_diffrn_reflns_limit_l_min -4
_diffrn_reflns_number 34947
_diffrn_reflns_theta_full 0.53
_diffrn_reflns_theta_max 0.9
_diffrn_reflns_theta_min 0.05
_exptl_absorpt_coefficient_mu 0
_exptl_absorpt_correction_type none
_exptl_crystal_colour green
_exptl_crystal_density_diffrn 1.9098
_exptl_crystal_description plate
_exptl_crystal_F_000 549.32
_exptl_crystal_size_max 0.003
_exptl_crystal_size_mid 0.0015
_exptl_crystal_size_min 0.0002
_refine_diff_density_max 0.93
_refine_diff_density_min -0.34
_refine_ls_extinction_method none
_refine_ls_goodness_of_fit_gt 0.0000
_refine_ls_goodness_of_fit_ref 1.7456
_refine_ls_hydrogen_treatment mixed
_refine_ls_number_constraints 36
_refine_ls_number_parameters 391
_refine_ls_number_reflns 6918
_refine_ls_number_restraints 9
_refine_ls_R_factor_all 0.2070
_refine_ls_R_factor_gt 0.1157
_refine_ls_shift/su_max 0.0096
_refine_ls_shift/su_mean 0.0004
_refine_ls_structure_factor_coef Fsqd
_refine_ls_weighting_details 'calc w=1/[\s^2^(Fo^2^)+(0.02P)^2^+0.0000P] where P=(Fo^2^+2Fc^2^)/3'
_refine_ls_weighting_scheme sigma
_refine_ls_wR_factor_gt 0.2274
_refine_ls_wR_factor_ref 0.2467
_reflns_number_gt 2038
_reflns_number_total 6918
_reflns_threshold_expression I>3\s(I)
_cod_data_source_file te5145.cif
_cod_data_source_block I
_cod_depositor_comments 'Adding full bibliography for 2300754--2300756.cif.'
_cod_original_sg_symbol_Hall '-P -2xab;-2yc;-2zabc'
_cod_original_formula_sum 'C8 H10 Ni1 O7'
_cod_database_code 2300754

loop_
_space_group_symop_id
_space_group_symop_operation_xyz
1 x,y,z
2 -x+1/2,-y+1/2,z+1/2
3 -x,y,-z+1/2
4 x+1/2,-y+1/2,-z
5 -x,-y,-z
6 x+1/2,y+1/2,-z+1/2
7 x,-y,z+1/2
8 -x+1/2,y+1/2,z

loop_
_atom_site_label
_atom_site_type_symbol
_atom_site_fract_x
_atom_site_fract_y
_atom_site_fract_z
_atom_site_adp_type
_atom_site_U_iso_or_equiv
_atom_site_site_symmetry_multiplicity
_atom_site_occupancy
_atom_site_calc_flag
_atom_site_refinement_flags
_atom_site_disorder_assembly
_atom_site_disorder_group
Ni1 Ni 0 0 0.5 Uiso 0.0090(4) 4 1 d . . .
O1 O 0.0311(2) 0.3863(2) 0.6037(7) Uiso 0.0285(12) 8 1 d . . .
C1 C 0 0.3610(3) 0.75 Uiso 0.0161(15) 4 1 d . . .
Ni2 Ni 0.16599(8) 0.49824(6) -0.09689(19) Uiso 0.0050(3) 8 1 d . . .
O2 O -0.0045(2) 0.08418(17) 0.5679(5) Uiso 0.0115(6) 8 1 d . . .
C2 C 0 0.2961(3) 0.75 Uiso 0.0092(14) 4 1 d . . .
C3 C 0.0113(2) 0.2651(2) 0.9437(7) Uiso 0.0174(12) 8 1 d . . .
H3 H 0.018227 0.288419 1.09296 Uiso 0.0209 8 1 d . . .
C4 C 0.01344(19) 0.2046(2) 0.9390(6) Uiso 0.0115(6) 8 1 d . . .
H4 H 0.025578 0.180479 1.082711 Uiso 0.0138 8 1 d . . .
C5 C 0 0.1751(3) 0.75 Uiso 0.0115(6) 4 1 d . . .
C6 C 0 0.1092(3) 0.75 Uiso 0.0115(6) 4 1 d . . .
O11 O 0.1684(2) 0.41367(15) -0.0247(6) Uiso 0.0139(9) 8 1 d . . .
O12 O 0.1626(2) 0.41767(14) 0.3331(6) Uiso 0.0151(9) 8 1 d . . .
O13 O 0.2018(2) 0.11212(19) 0.0567(6) Uiso 0.0215(11) 8 1 d . . .
O14 O 0.1295(2) 0.11426(19) 0.3352(7) Uiso 0.0241(11) 8 1 d . . .
C21 C 0.1651(2) 0.32639(16) 0.1674(6) Uiso 0.0047(8) 8 1 d . . .
C22 C 0.14518(19) 0.2962(2) 0.3598(7) Uiso 0.0149(11) 8 1 d . . .
H22 H 0.130931 0.320778 0.500538 Uiso 0.0179 8 1 d . . .
C23 C 0.1444(2) 0.2366(2) 0.3636(7) Uiso 0.0207(12) 8 1 d . . .
H23 H 0.12654 0.214095 0.504542 Uiso 0.0248 8 1 d . . .
C24 C 0.1667(3) 0.20385(17) 0.1840(6) Uiso 0.0091(9) 8 1 d . . .
C25 C 0.1872(2) 0.2333(2) -0.0018(7) Uiso 0.0137(11) 8 1 d . . .
H25 H 0.204067 0.208878 -0.139861 Uiso 0.0164 8 1 d . . .
C26 C 0.18573(19) 0.2936(2) -0.0073(7) Uiso 0.0147(11) 8 1 d . . .
H26 H 0.20105 0.315932 -0.151829 Uiso 0.0176 8 1 d . . .
C27 C 0.1663(3) 0.39090(17) 0.1609(7) Uiso 0.0083(9) 8 1 d . . .
C28 C 0.1677(3) 0.13958(18) 0.1905(7) Uiso 0.0162(10) 8 1 d . . .
O31 O 0.1675(2) 0.05920(15) 0.6948(6) Uiso 0.0161(9) 8 1 d . . .
H31A H 0.1613(12) 0.0817(8) 0.549(2) Uiso 0.0193 8 1 d . . .
H31B H 0.1777(11) 0.0830(8) 0.833(2) Uiso 0.0193 8 1 d . . .
O32 O 0.06767(17) -0.01648(15) 0.7530(6) Uiso 0.0076(8) 8 1 d . . .
H32A H 0.1080(7) 0.0125(7) 0.755(3) Uiso 0.0092 8 1 d . . .
H32B H 0.0915(8) -0.0575(5) 0.750(3) Uiso 0.0092 8 1 d . . .
O33 O 0.09716(19) 0.48396(18) -0.3436(6) Uiso 0.0078(9) 8 1 d . . .
H33A H 0.0664(7) 0.5218(5) -0.320(3) Uiso 0.0094 8 1 d . . .
H33B H 0.0674(7) 0.4467(5) -0.353(3) Uiso 0.0094 8 1 d . . .
O34 O 0.2351(2) 0.51607(19) 0.1502(6) Uiso 0.0098(9) 8 1 d . . .
H34A H 0.2579(9) 0.5550(6) 0.103(3) Uiso 0.0118 8 1 d . . .
H34B H 0.2750(8) 0.4861(7) 0.158(3) Uiso 0.0118 8 1 d . . .
O41 O 0 0.4441(3) 0.25 Uiso 0.0232(14) 4 1 d . . .
H41 H 0.0081(12) 0.4186(9) 0.384(3) Uiso 0.0278 8 1 d . . .

loop_
_atom_site_aniso_label
_atom_site_aniso_type_symbol
_atom_site_aniso_U_11
_atom_site_aniso_U_22
_atom_site_aniso_U_33
_atom_site_aniso_U_12
_atom_site_aniso_U_13
_atom_site_aniso_U_23
? ? ? ? ? ? ? ?

loop_
_atom_type_symbol
_atom_type_scat_source
C International_Tables_Vol_C
H International_Tables_Vol_C
Ni International_Tables_Vol_C
O International_Tables_Vol_C

loop_
_exptl_crystal_face_index_h
_exptl_crystal_face_index_k
_exptl_crystal_face_index_l
_exptl_crystal_face_perp_dist
? ? ? ?

loop_
_geom_angle_atom_site_label_1
_geom_angle_atom_site_label_2
_geom_angle_atom_site_label_3
_geom_angle_site_symmetry_1
_geom_angle_site_symmetry_2
_geom_angle_site_symmetry_3
_geom_angle
_geom_angle_publ_flag
O2 Ni1 O2 . . 5_556 180 ?
O2 Ni1 O32 . . 3_556 89.30(16) ?
O2 Ni1 O32 . . 7_554 90.70(16) ?
O2 Ni1 O32 5_556 . 3_556 90.70(16) ?
O2 Ni1 O32 5_556 . 7_554 89.30(16) ?
O32 Ni1 O32 3_556 . 7_554 180 ?
O1 C1 O1 . . 3_556 124.8(7) ?
O1 C1 C2 . . . 117.6(4) ?
O1 C1 C2 3_556 . . 117.6(4) ?
O11 Ni2 O12 . . 7_564 179.3(2) ?
O11 Ni2 O33 . . . 91.77(18) ?
O12 Ni2 O33 7_564 . . 88.10(18) ?
Ni1 O2 C6 . . . 128.7(4) ?
C1 C2 C3 . . . 120.0(3) ?
C1 C2 C3 . . 3_556 120.0(3) ?
C3 C2 C3 . . 3_556 120.1(5) ?
C2 C3 H3 . . . 120.46 ?
C2 C3 C4 . . . 119.1(4) ?
H3 C3 C4 . . . 120.46 ?
C3 C4 H4 . . . 120.02 ?
C3 C4 C5 . . . 120.0(4) ?
H4 C4 C5 . . . 120.02 ?
C4 C5 C4 . . 3_556 121.6(6) ?
C4 C5 C6 . . . 119.2(3) ?
C4 C5 C6 3_556 . . 119.2(3) ?
O2 C6 O2 . . 3_556 126.7(6) ?
O2 C6 C5 . . . 116.6(3) ?
O2 C6 C5 3_556 . . 116.6(3) ?
Ni2 O11 C27 . . . 127.3(3) ?
Ni2 O12 C27 7_565 . . 132.2(3) ?
C22 C21 C26 . . . 118.6(4) ?
C22 C21 C27 . . . 120.4(4) ?
C26 C21 C27 . . . 120.9(4) ?
C21 C22 H22 . . . 120.12 ?
C21 C22 C23 . . . 119.8(4) ?
H22 C22 C23 . . . 120.12 ?
C22 C23 H23 . . . 119.68 ?
C22 C23 C24 . . . 120.6(4) ?
H23 C23 C24 . . . 119.68 ?
C23 C24 C25 . . . 119.5(4) ?
C23 C24 C28 . . . 120.6(4) ?
C25 C24 C28 . . . 119.9(4) ?
C24 C25 H25 . . . 120.22 ?
C24 C25 C26 . . . 119.6(4) ?
H25 C25 C26 . . . 120.22 ?
C21 C26 C25 . . . 121.8(4) ?
C21 C26 H26 . . . 119.08 ?
C25 C26 H26 . . . 119.08 ?
O11 C27 O12 . . . 126.1(4) ?
O11 C27 C21 . . . 115.8(4) ?
O12 C27 C21 . . . 118.0(4) ?
O13 C28 O14 . . . 124.0(4) ?
O13 C28 C24 . . . 119.3(4) ?
O14 C28 C24 . . . 116.6(4) ?
H31A O31 H31B . . . 118.9(14) ?
Ni2 O33 H33B . . . 123.4(10) ?
H41 O41 H41 . . 3_555 111.1(17) ?

loop_
_geom_bond_atom_site_label_1
_geom_bond_atom_site_label_2
_geom_bond_site_symmetry_1
_geom_bond_site_symmetry_2
_geom_bond_distance
_geom_bond_publ_flag
Ni1 O2 . . 1.971(9) ?
Ni1 O2 . 5_556 1.971(9) ?
Ni1 O32 . 3_556 2.096(8) ?
Ni1 O32 . 7_554 2.096(8) ?
O1 C1 . . 1.251(7) ?
C1 C2 . . 1.482(11) ?
Ni2 O11 . . 1.984(9) ?
Ni2 O12 . 7_564 1.971(9) ?
Ni2 O33 . . 2.102(8) ?
O2 C6 . . 1.273(7) ?
C2 C3 . . 1.417(7) ?
C2 C3 . 3_556 1.417(7) ?
C3 H3 . . 1.08 ?
C3 C4 . . 1.383(9) ?
C4 H4 . . 1.08 ?
C4 C5 . . 1.383(7) ?
C5 C6 . . 1.507(11) ?
O11 C27 . . 1.268(7) ?
O12 C27 . . 1.237(7) ?
O13 C28 . . 1.253(7) ?
O14 C28 . . 1.321(7) ?
C21 C22 . . 1.440(8) ?
C21 C26 . . 1.385(7) ?
C21 C27 . . 1.475(8) ?
C22 H22 . . 1.08 ?
C22 C23 . . 1.362(9) ?
C23 H23 . . 1.08 ?
C23 C24 . . 1.420(8) ?
C24 C25 . . 1.402(8) ?
C24 C28 . . 1.469(9) ?
C25 H25 . . 1.08 ?
C25 C26 . . 1.379(9) ?
C26 H26 . . 1.08 ?
O31 H31A . . 1.049(15) ?
O31 H31B . . 1.039(17) ?
O33 H33B . . 1.045(13) ?
O34 H34A . . 1.045(16) ?
O41 H41 . . 1.028(19) ?
O41 H41 . 3_555 1.028(19) ?

loop_
_geom_hbond_atom_site_label_D
_geom_hbond_atom_site_label_H
_geom_hbond_atom_site_label_A
_geom_hbond_site_symmetry_D
_geom_hbond_site_symmetry_H
_geom_hbond_site_symmetry_A
_geom_hbond_distance_DH
_geom_hbond_distance_HA
_geom_hbond_distance_DA
_geom_hbond_angle_DHA
_geom_hbond_publ_flag
O31 H31A O14 . . . 1.049(15) 1.657(17) 2.682(11) 164(2) ?
O31 H31B O13 . . 1_556 1.039(17) 1.619(17) 2.650(11) 171.0(18) ?
O32 H32A O31 . . . 1.053(16) 1.655(17) 2.690(11) 166.0(17) ?
O32 H32B O14 . . 7_555 1.054(14) 1.601(16) 2.614(10) 159.4(18) ?
O32 H32B C28 . . 7_555 1.054(14) 2.460(17) 3.491(13) 165.6(13) ?
O33 H33A O41 . . 5_565 1.077(13) 1.617(15) 2.634(10) 155.3(12) ?
O33 H33B O1 . . 1_554 1.045(13) 1.588(14) 2.624(11) 170.1(15) ?
O33 H33B C1 . . 1_554 1.045(13) 2.474(16) 3.483(13) 161.9(15) ?
O34 H34A O13 . . 8_555 1.045(16) 1.567(17) 2.607(11) 172.9(18) ?
O34 H34B O31 . . 2_554 1.063(17) 1.576(18) 2.635(11) 174.3(17) ?
O41 H41 O1 . . . 1.028(19) 1.62(2) 2.643(10) 170(2) ?

loop_
_geom_torsion_atom_site_label_1
_geom_torsion_atom_site_label_2
_geom_torsion_atom_site_label_3
_geom_torsion_atom_site_label_4
_geom_torsion_site_symmetry_1
_geom_torsion_site_symmetry_2
_geom_torsion_site_symmetry_3
_geom_torsion_site_symmetry_4
_geom_torsion
_geom_torsion_publ_flag
? ? ? ? ? ? ? ? ? ?

loop_
_reflns_scale_group_code
_reflns_scale_meas_intensity
1%1 676.593
2%1 693.459
3%1 751.604
4%1 753.900
5%1 778.188
6%1 730.614
7%1 766.977
8%1 754.737
9%1 745.091
10%1 734.228
11%1 793.256
12%1 791.513
13%1 748.867
14%1 742.534
15%1 775.820
16%1 625.994
17%1 672.910
18%1 656.802
19%1 668.209
20%1 751.218
21%1 707.351
22%1 794.029
23%1 766.709
24%1 755.383
25%1 753.119
26%1 845.468
27%1 865.042
28%1 905.098
29%1 849.033
30%1 807.721
31%1 788.885
32%1 835.034
33%1 831.709
34%1 836.170
35%1 919.232
36%1 969.407
37%1 1033.357
38%1 1038.821
39%1 894.940
40%1 869.379
41%1 933.168
42%1 845.031
43%1 823.516
44%1 784.159
45%1 805.458
46%1 838.647
47%1 795.193
48%1 758.732
49%1 738.775
50%1 566.415
51%1 556.494
52%1 584.409
53%1 474.889
54%1 458.586
55%1 447.182
56%1 458.039
57%1 425.517
58%1 423.621
59%1 507.645
60%1 507.730
61%1 502.497
62%1 558.972
63%1 602.132
64%1 698.424
65%1 808.900
66%1 835.381
67%1 871.974
68%1 917.745
69%1 937.631
70%1 959.725
71%1 1006.874
72%1 1013.643
73%1 1056.855
74%1 1129.004
75%1 1047.971
76%1 1001.708
77%1 1007.380
78%1 1174.047
79%1 1132.316
80%1 1140.024
81%1 1134.585
82%1 1169.723
83%1 1150.756
84%1 1081.393
85%1 1122.915
86%1 1182.303
87%1 1143.654
88%1 1088.831
89%1 1108.104
90%1 1116.052
91%1 1141.490
92%1 1064.700
93%1 1061.632
1%2 621.988
2%2 560.063
3%2 511.117
4%2 577.552
5%2 642.533
6%2 592.284
7%2 456.547
8%2 394.193
9%2 404.375
10%2 522.147
11%2 534.260
12%2 510.781
13%2 504.560
14%2 535.479
15%2 673.379
16%2 755.375
17%2 462.236
18%2 482.170
19%2 600.828
20%2 786.536
21%2 664.502
22%2 558.135
23%2 554.214
24%2 610.879
25%2 629.498
26%2 574.077
27%2 531.189
28%2 561.159
29%2 520.265
30%2 535.164
31%2 564.365
32%2 536.634
33%2 539.520
34%2 531.175
35%2 602.883
36%2 825.292
37%2 865.686
38%2 904.224
39%2 928.513
40%2 965.447
41%2 984.808
42%2 967.825
43%2 966.655
44%2 1038.056
45%2 1096.208
46%2 1168.647
47%2 1228.246
48%2 1184.379
49%2 1160.198
50%2 1180.539
51%2 1095.257
52%2 1268.747
53%2 1307.298
54%2 1298.264
55%2 1300.104
56%2 1271.554
57%2 1178.994
58%2 1125.641
59%2 1147.151
60%2 1216.393
61%2 1227.428
62%2 1194.200
63%2 1182.222
64%2 1152.836
65%2 1080.321
66%2 1040.529
67%2 1046.027
68%2 1065.115
69%2 1081.110
70%2 1124.328
71%2 1138.848
72%2 1111.157
73%2 1063.610
74%2 1071.384
75%2 1075.806
76%2 1061.953
77%2 1052.300
78%2 1060.623
79%2 925.642
80%2 873.713
81%2 855.001
82%2 932.391
83%2 943.898
84%2 923.523
85%2 908.240
86%2 921.182
87%2 886.183
88%2 848.620
1%3 1277.495
2%3 1402.991
3%3 1389.070
4%3 1398.326
5%3 1390.484
6%3 1385.428
7%3 1405.127
8%3 1385.306
9%3 1357.420
10%3 1232.183
11%3 1235.461
12%3 1321.927
13%3 1295.276
14%3 1233.773
15%3 1248.427
16%3 1270.616
17%3 1061.709
18%3 996.370
19%3 1050.706
20%3 1111.571
21%3 1135.633
22%3 1077.361
23%3 1016.825
24%3 982.601
25%3 1081.077
26%3 1232.404
27%3 1076.221
28%3 1037.414
29%3 1121.781
30%3 1164.238
31%3 1029.695
32%3 848.659
33%3 733.368
34%3 777.423
35%3 805.817
36%3 685.884
37%3 628.916
38%3 587.529
39%3 561.752
40%3 495.287
41%3 416.975
42%3 401.802
43%3 519.578
44%3 585.967
45%3 538.381
46%3 526.091
47%3 590.552
48%3 644.029
49%3 465.125
50%3 475.991
51%3 676.930
52%3 473.981
53%3 390.485
54%3 383.226
55%3 388.535
56%3 391.745
57%3 481.919
58%3 391.423
59%3 222.065
60%3 227.989
61%3 387.671
62%3 532.837
63%3 689.274
64%3 723.781
65%3 747.206
66%3 710.729
67%3 719.716
68%3 716.356
69%3 715.931
70%3 809.357
71%3 735.734
72%3 668.852
73%3 674.352
74%3 688.416
75%3 679.862
76%3 594.612
77%3 612.479
78%3 685.375
79%3 709.013
80%3 707.417
81%3 709.097
82%3 697.741
83%3 723.127
84%3 707.578
85%3 711.163
86%3 742.127
87%3 726.164
88%3 707.664

loop_
_restr_angle_atom_site_label_1
_restr_angle_site_symmetry_1
_restr_angle_atom_site_label_2
_restr_angle_site_symmetry_2
_restr_angle_atom_site_label_3
_restr_angle_site_symmetry_3
_restr_angle_target
_restr_angle_target_weight_param
H33A . O33 . H33B . 109 0.1

loop_
_restr_distance_atom_site_label_1
_restr_distance_site_symmetry_1
_restr_distance_atom_site_label_2
_restr_distance_site_symmetry_2
_restr_distance_target
_restr_distance_target_weight_param
? ? ? ? ? ?

loop_
_restr_equal_angle_atom_site_label_1
_restr_equal_angle_site_symmetry_1
_restr_equal_angle_atom_site_label_2
_restr_equal_angle_site_symmetry_2
_restr_equal_angle_atom_site_label_3
_restr_equal_angle_site_symmetry_3
_restr_equal_angle_class_class_id
_restr_equal_angle_class_target_weight_param
? ? ? ? ? ? ? ?

loop_
_restr_equal_distance_atom_site_label_1
_restr_equal_distance_site_symmetry_1
_restr_equal_distance_atom_site_label_2
_restr_equal_distance_site_symmetry_2
_restr_equal_distance_class_class_id
_restr_equal_distance_class_target_weight_param
O31 . H31A . 1 0.01
O31 . H31B . 1 0.01
O32 . H32A . 1 0.01
O32 . H32B . 1 0.01
O33 . H33A . 1 0.01
O33 . H33B . 1 0.01
O34 . H34A . 1 0.01
O34 . H34B . 1 0.01
O41 . H41 . 1 0.01

loop_
_restr_equal_torsion_atom_site_label_1
_restr_equal_torsion_site_symmetry_1
_restr_equal_torsion_atom_site_label_2
_restr_equal_torsion_site_symmetry_2
_restr_equal_torsion_atom_site_label_3
_restr_equal_torsion_site_symmetry_3
_restr_equal_torsion_atom_site_label_4
_restr_equal_torsion_site_symmetry_4
_restr_equal_torsion_class_class_id
_restr_equal_torsion_class_target_weight_param
? ? ? ? ? ? ? ? ? ?

loop_
_restr_torsion_atom_site_label_1
_restr_torsion_site_symmetry_1
_restr_torsion_atom_site_label_2
_restr_torsion_site_symmetry_2
_restr_torsion_atom_site_label_3
_restr_torsion_site_symmetry_3
_restr_torsion_atom_site_label_4
_restr_torsion_site_symmetry_4
_restr_torsion_angle_target
_restr_torsion_weight_param
? ? ? ? ? ? ? ? ? ?

loop_
_twin_individual_id
_twin_individual_mass_fraction_refined
_twin_individual_twin_matrix_11
_twin_individual_twin_matrix_12
_twin_individual_twin_matrix_13
_twin_individual_twin_matrix_21
_twin_individual_twin_matrix_22
_twin_individual_twin_matrix_23
_twin_individual_twin_matrix_31
_twin_individual_twin_matrix_32
_twin_individual_twin_matrix_33
? ? ? ? ? ? ? ? ? ? ?

loop_
_jana_atom_site_adp_c_label
_jana_atom_site_adp_c_type_symbol
_jana_atom_site_adp_c_111
_jana_atom_site_adp_c_112
_jana_atom_site_adp_c_113
_jana_atom_site_adp_c_122
_jana_atom_site_adp_c_123
_jana_atom_site_adp_c_133
_jana_atom_site_adp_c_222
_jana_atom_site_adp_c_223
_jana_atom_site_adp_c_233
_jana_atom_site_adp_c_333
? ? ? ? ? ? ? ? ? ? ? ?

loop_
_jana_atom_site_adp_d_label
_jana_atom_site_adp_d_type_symbol
_jana_atom_site_adp_d_1111
_jana_atom_site_adp_d_1112
_jana_atom_site_adp_d_1113
_jana_atom_site_adp_d_1122
_jana_atom_site_adp_d_1123
_jana_atom_site_adp_d_1133
_jana_atom_site_adp_d_1222
_jana_atom_site_adp_d_1223
_jana_atom_site_adp_d_1233
_jana_atom_site_adp_d_1333
_jana_atom_site_adp_d_2222
_jana_atom_site_adp_d_2223
_jana_atom_site_adp_d_2233
_jana_atom_site_adp_d_2333
_jana_atom_site_adp_d_3333
? ? ? ? ? ? ? ? ? ? ? ? ? ? ? ? ?

loop_
_jana_atom_site_adp_e_label
_jana_atom_site_adp_e_type_symbol
_jana_atom_site_adp_e_11111
_jana_atom_site_adp_e_11112
_jana_atom_site_adp_e_11113
_jana_atom_site_adp_e_11122
_jana_atom_site_adp_e_11123
_jana_atom_site_adp_e_11133
_jana_atom_site_adp_e_11222
_jana_atom_site_adp_e_11223
_jana_atom_site_adp_e_11233
_jana_atom_site_adp_e_11333
_jana_atom_site_adp_e_12222
_jana_atom_site_adp_e_12223
_jana_atom_site_adp_e_12233
_jana_atom_site_adp_e_12333
_jana_atom_site_adp_e_13333
_jana_atom_site_adp_e_22222
_jana_atom_site_adp_e_22223
_jana_atom_site_adp_e_22233
_jana_atom_site_adp_e_22333
_jana_atom_site_adp_e_23333
_jana_atom_site_adp_e_33333
? ? ? ? ? ? ? ? ? ? ? ? ? ? ? ? ? ? ? ? ? ? ?

loop_
_jana_atom_site_adp_f_label
_jana_atom_site_adp_f_type_symbol
_jana_atom_site_adp_f_111111
_jana_atom_site_adp_f_111112
_jana_atom_site_adp_f_111113
_jana_atom_site_adp_f_111122
_jana_atom_site_adp_f_111123
_jana_atom_site_adp_f_111133
_jana_atom_site_adp_f_111222
_jana_atom_site_adp_f_111223
_jana_atom_site_adp_f_111233
_jana_atom_site_adp_f_111333
_jana_atom_site_adp_f_112222
_jana_atom_site_adp_f_112223
_jana_atom_site_adp_f_112233
_jana_atom_site_adp_f_112333
_jana_atom_site_adp_f_113333
_jana_atom_site_adp_f_122222
_jana_atom_site_adp_f_122223
_jana_atom_site_adp_f_122233
_jana_atom_site_adp_f_122333
_jana_atom_site_adp_f_123333
_jana_atom_site_adp_f_133333
_jana_atom_site_adp_f_222222
_jana_atom_site_adp_f_222223
_jana_atom_site_adp_f_222233
_jana_atom_site_adp_f_222333
_jana_atom_site_adp_f_223333
_jana_atom_site_adp_f_233333
_jana_atom_site_adp_f_333333
? ? ? ? ? ? ? ? ? ? ? ? ? ? ? ? ? ? ? ? ? ? ? ? ? ? ? ? ? ?
